data_7221253
loop_
_publ_author_name
'Tiburtius, C.'
'Schuster, H.U.'

_publ_section_title
;
 Na Be As (Sb) - ternaere Phasen im 'aufgefuellten' Ni As (Ni2 In)-Typ
;
_journal_name_full
;
Zeitschrift fuer Naturforschung, Teil B. Anorganische Chemie, Organische 
Chemie (2,1947-32,1977)
;
_journal_page_first 1133
_journal_page_last 1138
_journal_volume 32
_journal_year 1977
_chemical_formula_sum 'As Be Na'
_chemical_name_systematic 'Na Be As'
_space_group_IT_number 194
_symmetry_space_group_name_Hall '-P 6c 2c'
_symmetry_space_group_name_H-M 'P 63/m m c'
_cell_angle_alpha 90
_cell_angle_beta 90
_cell_angle_gamma 120
_cell_formula_units_Z 2
_cell_length_a 3.82
_cell_length_b 3.82
_cell_length_c 8.948
_cell_volume 113.079
_citation_journal_id_ASTM ZENBAX
_cod_data_source_file Tiburtius_ZENBAX_1977_169.cif
_cod_data_source_block As1Be1Na1
_cod_original_cell_volume 113.0794
_cod_original_formula_sum 'As1 Be1 Na1'
_cod_database_code 7221253

loop_
_symmetry_equiv_pos_as_xyz
x,y,z
x-y,x,z+1/2
-y,x-y,z
-x,-y,z+1/2
-x+y,-x,z
y,-x+y,z+1/2
-y,-x,-z+1/2
x-y,-y,-z
x,x-y,-z+1/2
y,x,-z
-x+y,y,-z+1/2
-x,-x+y,-z
-x,-y,-z
-x+y,-x,-z-1/2
y,-x+y,-z
x,y,-z-1/2
x-y,x,-z
-y,x-y,-z-1/2
y,x,z-1/2
-x+y,y,z
-x,-x+y,z-1/2
-y,-x,z
x-y,-y,z-1/2
x,x-y,z

loop_
_atom_site_label
_atom_site_type_symbol
_atom_site_fract_x
_atom_site_fract_y
_atom_site_fract_z
_atom_site_occupancy
_atom_site_U_iso_or_equiv
Na1 Na+1 0 0 0 1 0.0
Be1 Be+2 0.3333 0.6667 0.75 1 0.0
As1 As-3 0.3333 0.6667 0.25 1 0.0
